data_4345328
loop_
_publ_author_name
'Bigelow, Jennifer O.'
'England, Jason'
'Klein, Johannes E. M. N.'
'Farquhar, Erik R.'
'Frisch, Jonathan R.'
'Martinho, Marl\`ene'
'Mandal, Debasish'
'M\"unck, Eckard'
'Shaik, Sason'
'Que, Jr, Lawrence'

_publ_section_title
;
 Oxoiron(IV) Tetramethylcyclam Complexes with Axial Carboxylate Ligands:
 Effect of Tethering the Carboxylate on Reactivity.
;
_journal_issue 6
_journal_name_full 'Inorganic chemistry'
_journal_page_first 3287
_journal_page_last 3301
_journal_paper_doi 10.1021/acs.inorgchem.6b02659
_journal_volume 56
_journal_year 2017
_chemical_formula_moiety 'C24 B F20, C16 H33 Fe N4 O2'
_chemical_formula_sum 'C40 H33 B F20 Fe N4 O2'
_chemical_formula_weight 1048.36
_chemical_name_systematic
; 
 ? 
;
_space_group_IT_number 61
_symmetry_cell_setting orthorhombic
_symmetry_space_group_name_Hall '-P 2ac 2ab'
_symmetry_space_group_name_H-M 'P b c a'
_atom_sites_solution_hydrogens geom
_atom_sites_solution_primary direct
_atom_sites_solution_secondary difmap
_audit_creation_method SHELXL-97
_cell_angle_alpha 90.00
_cell_angle_beta 90.00
_cell_angle_gamma 90.00
_cell_formula_units_Z 8
_cell_length_a 13.4698(3)
_cell_length_b 23.7635(5)
_cell_length_c 25.6963(5)
_cell_measurement_reflns_used 9904
_cell_measurement_temperature 123(2)
_cell_measurement_theta_max 74.35
_cell_measurement_theta_min 4.10
_cell_volume 8225.1(3)
_computing_cell_refinement 'Bruker SAINT'
_computing_data_collection 'Bruker APEX2'
_computing_data_reduction 'Bruker SAINT'
_computing_molecular_graphics 'Bruker SHELXTL'
_computing_publication_material 'Bruker SHELXTL'
_computing_structure_refinement 'SHELXL-97 (Sheldrick, 2008)'
_computing_structure_solution 'SHELXS-97 (Sheldrick, 2008)'
_diffrn_ambient_temperature 123(2)
_diffrn_measured_fraction_theta_full 0.992
_diffrn_measured_fraction_theta_max 0.992
_diffrn_measurement_device_type 'Bruker CMOS'
_diffrn_measurement_method '\f and \w scans'
_diffrn_radiation_monochromator graphite
_diffrn_radiation_source 'fine-focus sealed tube'
_diffrn_radiation_type CuK\a
_diffrn_radiation_wavelength 1.54178
_diffrn_reflns_av_R_equivalents 0.0749
_diffrn_reflns_av_sigmaI/netI 0.0267
_diffrn_reflns_limit_h_max 15
_diffrn_reflns_limit_h_min -16
_diffrn_reflns_limit_k_max 29
_diffrn_reflns_limit_k_min -27
_diffrn_reflns_limit_l_max 32
_diffrn_reflns_limit_l_min -32
_diffrn_reflns_number 87058
_diffrn_reflns_theta_full 74.54
_diffrn_reflns_theta_max 74.54
_diffrn_reflns_theta_min 3.44
_exptl_absorpt_coefficient_mu 4.174
_exptl_absorpt_correction_T_max 0.6129
_exptl_absorpt_correction_T_min 0.4181
_exptl_absorpt_correction_type multi-scan
_exptl_absorpt_process_details 'SADABS, R. Blessing, 1995'
_exptl_crystal_colour white
_exptl_crystal_density_diffrn 1.693
_exptl_crystal_density_method 'not measured'
_exptl_crystal_description block
_exptl_crystal_F_000 4224
_exptl_crystal_size_max 0.25
_exptl_crystal_size_mid 0.21
_exptl_crystal_size_min 0.13
_refine_diff_density_max 0.330
_refine_diff_density_min -0.312
_refine_diff_density_rms 0.045
_refine_ls_extinction_method none
_refine_ls_goodness_of_fit_ref 1.026
_refine_ls_hydrogen_treatment constr
_refine_ls_matrix_type full
_refine_ls_number_parameters 616
_refine_ls_number_reflns 8346
_refine_ls_number_restraints 0
_refine_ls_restrained_S_all 1.026
_refine_ls_R_factor_all 0.0369
_refine_ls_R_factor_gt 0.0291
_refine_ls_shift/su_max 0.001
_refine_ls_shift/su_mean 0.000
_refine_ls_structure_factor_coef Fsqd
_refine_ls_weighting_details 'calc w=1/[\s^2^(Fo^2^)+(0.0428P)^2^+1.8118P] where P=(Fo^2^+2Fc^2^)/3'
_refine_ls_weighting_scheme calc
_refine_ls_wR_factor_gt 0.0723
_refine_ls_wR_factor_ref 0.0760
_reflns_number_gt 7149
_reflns_number_total 8346
_reflns_threshold_expression >2sigma(I)
_cod_data_source_file ic6b02659_si_003.cif
_cod_data_source_block 14116_0m
_cod_depositor_comments
;
The following automatic conversions were performed:

'_symmetry_cell_setting' value 'Orthorhombic' changed to
'orthorhombic' according to
/home/data/users/saulius/crontab/automatic-downloads/rss-feeds/ACS/lib/dictionaries/cif_core.dic
dictionary named 'cif_core.dic' version 2.4.2 from 2011-04-26.

Automatic conversion script
Id: cif_fix_values 4973 2017-02-22 13:04:09Z antanas 

 Adding full bibliography for 4345328--4345329.cif.
;
_cod_original_sg_symbol_H-M Pbca
_cod_database_code 4345328

loop_
_symmetry_equiv_pos_as_xyz
'x, y, z'
'x+1/2, -y+1/2, -z'
'-x, y+1/2, -z+1/2'
'-x+1/2, -y, z+1/2'
'-x, -y, -z'
'-x-1/2, y-1/2, z'
'x, -y-1/2, z-1/2'
'x-1/2, y, -z-1/2'

loop_
_atom_site_label
_atom_site_type_symbol
_atom_site_fract_x
_atom_site_fract_y
_atom_site_fract_z
_atom_site_U_iso_or_equiv
_atom_site_adp_type
_atom_site_occupancy
_atom_site_symmetry_multiplicity
_atom_site_calc_flag
_atom_site_refinement_flags
Fe1 Fe 0.202452(17) 0.038423(9) 0.732254(8) 0.01993(6) Uani 1 1 d .
O1 O 0.34380(9) 0.03812(5) 0.75163(4) 0.0296(2) Uani 1 1 d .
O2 O 0.48216(9) 0.02809(5) 0.79694(5) 0.0338(3) Uani 1 1 d .
N1 N 0.17904(10) -0.04679(5) 0.70353(5) 0.0238(2) Uani 1 1 d .
N2 N 0.22569(9) 0.05774(5) 0.64848(5) 0.0219(2) Uani 1 1 d .
N3 N 0.13476(10) 0.11977(5) 0.74842(5) 0.0236(2) Uani 1 1 d .
N4 N 0.15477(10) 0.01849(5) 0.81250(5) 0.0238(2) Uani 1 1 d .
C1 C 0.07260(12) -0.02375(7) 0.81306(6) 0.0284(3) Uani 1 1 d .
H1A H 0.0141 -0.0070 0.7957 0.034 Uiso 1 1 calc R
H1B H 0.0540 -0.0311 0.8497 0.034 Uiso 1 1 calc R
C2 C 0.09535(14) -0.08021(7) 0.78691(6) 0.0308(3) Uani 1 1 d .
H2A H 0.1608 -0.0935 0.7994 0.037 Uiso 1 1 calc R
H2B H 0.0451 -0.1080 0.7984 0.037 Uiso 1 1 calc R
C3 C 0.09685(13) -0.07956(7) 0.72749(6) 0.0287(3) Uani 1 1 d .
H3A H 0.1012 -0.1189 0.7150 0.034 Uiso 1 1 calc R
H3B H 0.0330 -0.0639 0.7150 0.034 Uiso 1 1 calc R
C4 C 0.15575(12) -0.03903(6) 0.64729(6) 0.0246(3) Uani 1 1 d .
H4A H 0.0870 -0.0248 0.6436 0.030 Uiso 1 1 calc R
H4B H 0.1598 -0.0758 0.6293 0.030 Uiso 1 1 calc R
C5 C 0.22702(12) 0.00197(6) 0.62194(6) 0.0244(3) Uani 1 1 d .
H5A H 0.2951 -0.0137 0.6232 0.029 Uiso 1 1 calc R
H5B H 0.2086 0.0069 0.5849 0.029 Uiso 1 1 calc R
C6 C 0.14323(11) 0.09243(6) 0.62636(6) 0.0239(3) Uani 1 1 d .
H6A H 0.0809 0.0705 0.6286 0.029 Uiso 1 1 calc R
H6B H 0.1571 0.0992 0.5890 0.029 Uiso 1 1 calc R
C7 C 0.12706(12) 0.14922(6) 0.65303(6) 0.0270(3) Uani 1 1 d .
H7A H 0.1924 0.1677 0.6572 0.032 Uiso 1 1 calc R
H7B H 0.0867 0.1732 0.6297 0.032 Uiso 1 1 calc R
C8 C 0.07627(12) 0.14725(6) 0.70617(6) 0.0266(3) Uani 1 1 d .
H8A H 0.0608 0.1863 0.7170 0.032 Uiso 1 1 calc R
H8B H 0.0125 0.1270 0.7024 0.032 Uiso 1 1 calc R
C9 C 0.06695(12) 0.10862(7) 0.79307(6) 0.0273(3) Uani 1 1 d .
H9A H 0.0065 0.0894 0.7803 0.033 Uiso 1 1 calc R
H9B H 0.0465 0.1448 0.8088 0.033 Uiso 1 1 calc R
C10 C 0.11622(12) 0.07240(7) 0.83417(6) 0.0271(3) Uani 1 1 d .
H10A H 0.1718 0.0936 0.8500 0.033 Uiso 1 1 calc R
H10B H 0.0676 0.0640 0.8620 0.033 Uiso 1 1 calc R
C11 C 0.27247(14) -0.07928(7) 0.70930(7) 0.0317(3) Uani 1 1 d .
H11A H 0.2668 -0.1149 0.6903 0.048 Uiso 1 1 calc R
H11B H 0.2844 -0.0870 0.7462 0.048 Uiso 1 1 calc R
H11C H 0.3279 -0.0574 0.6952 0.048 Uiso 1 1 calc R
C12 C 0.32198(12) 0.08567(7) 0.63807(6) 0.0292(3) Uani 1 1 d .
H12A H 0.3300 0.0911 0.6005 0.044 Uiso 1 1 calc R
H12B H 0.3761 0.0621 0.6512 0.044 Uiso 1 1 calc R
H12C H 0.3235 0.1223 0.6556 0.044 Uiso 1 1 calc R
C13 C 0.21557(13) 0.15848(7) 0.76478(6) 0.0300(3) Uani 1 1 d .
H13A H 0.1866 0.1929 0.7792 0.045 Uiso 1 1 calc R
H13B H 0.2568 0.1680 0.7346 0.045 Uiso 1 1 calc R
H13C H 0.2566 0.1401 0.7913 0.045 Uiso 1 1 calc R
C14 C 0.23674(13) -0.00263(7) 0.84642(6) 0.0286(3) Uani 1 1 d .
H14A H 0.2525 -0.0417 0.8359 0.034 Uiso 1 1 calc R
H14B H 0.2122 -0.0040 0.8827 0.034 Uiso 1 1 calc R
C15 C 0.33267(13) 0.03157(7) 0.84552(6) 0.0295(3) Uani 1 1 d .
H15A H 0.3162 0.0710 0.8544 0.035 Uiso 1 1 calc R
H15B H 0.3766 0.0171 0.8733 0.035 Uiso 1 1 calc R
C16 C 0.39104(12) 0.03183(6) 0.79485(6) 0.0255(3) Uani 1 1 d .
B1 B 0.14109(13) 0.20343(7) 0.43667(6) 0.0221(3) Uani 1 1 d .
F1 F 0.28709(8) 0.25593(5) 0.37218(4) 0.0363(2) Uani 1 1 d .
F2 F 0.47553(9) 0.22565(7) 0.35614(5) 0.0549(4) Uani 1 1 d .
F3 F 0.54689(9) 0.12869(8) 0.39851(6) 0.0642(4) Uani 1 1 d .
F4 F 0.43040(10) 0.06820(6) 0.46435(6) 0.0614(4) Uani 1 1 d .
F5 F 0.24540(8) 0.09947(5) 0.48442(4) 0.0402(2) Uani 1 1 d .
F6 F -0.04795(7) 0.25880(4) 0.42703(3) 0.02892(19) Uani 1 1 d .
F7 F -0.15669(8) 0.27519(4) 0.34140(4) 0.0345(2) Uani 1 1 d .
F8 F -0.09470(8) 0.23614(5) 0.24799(4) 0.0365(2) Uani 1 1 d .
F9 F 0.08278(8) 0.18059(5) 0.24134(4) 0.0352(2) Uani 1 1 d .
F10 F 0.19161(7) 0.16275(4) 0.32470(4) 0.02947(19) Uani 1 1 d .
F11 F 0.01157(7) 0.22372(4) 0.53476(4) 0.02972(19) Uani 1 1 d .
F12 F -0.11417(8) 0.15111(5) 0.57500(4) 0.0355(2) Uani 1 1 d .
F13 F -0.14087(8) 0.04754(4) 0.53098(4) 0.0345(2) Uani 1 1 d .
F14 F -0.02954(8) 0.01771(4) 0.44705(4) 0.02951(19) Uani 1 1 d .
F15 F 0.09994(7) 0.08970(4) 0.40573(3) 0.02737(18) Uani 1 1 d .
F16 F 0.22080(8) 0.21173(4) 0.54032(4) 0.0316(2) Uani 1 1 d .
F17 F 0.26154(8) 0.30542(5) 0.59489(4) 0.0369(2) Uani 1 1 d .
F18 F 0.22584(8) 0.40809(4) 0.55351(4) 0.0343(2) Uani 1 1 d .
F19 F 0.14821(10) 0.41653(4) 0.45627(4) 0.0396(2) Uani 1 1 d .
F20 F 0.11111(9) 0.32582(4) 0.40032(4) 0.0364(2) Uani 1 1 d .
C17 C 0.25458(12) 0.17884(7) 0.42786(6) 0.0267(3) Uani 1 1 d .
C18 C 0.31967(13) 0.20937(8) 0.39633(6) 0.0319(3) Uani 1 1 d .
C19 C 0.41727(14) 0.19425(10) 0.38694(7) 0.0408(4) Uani 1 1 d .
C20 C 0.45367(14) 0.14604(10) 0.40925(8) 0.0449(5) Uani 1 1 d .
C21 C 0.39456(15) 0.11488(10) 0.44176(8) 0.0442(5) Uani 1 1 d .
C22 C 0.29714(13) 0.13196(8) 0.45114(7) 0.0329(4) Uani 1 1 d .
C23 C 0.08018(11) 0.21212(6) 0.38106(5) 0.0213(3) Uani 1 1 d .
C24 C -0.01202(12) 0.23864(6) 0.38173(6) 0.0232(3) Uani 1 1 d .
C25 C -0.06999(12) 0.24761(6) 0.33827(6) 0.0252(3) Uani 1 1 d .
C26 C -0.03823(13) 0.22844(6) 0.29039(6) 0.0264(3) Uani 1 1 d .
C27 C 0.05092(13) 0.20052(6) 0.28737(6) 0.0259(3) Uani 1 1 d .
C28 C 0.10690(11) 0.19236(6) 0.33203(6) 0.0233(3) Uani 1 1 d .
C29 C 0.06654(11) 0.16033(6) 0.46844(6) 0.0219(3) Uani 1 1 d .
C30 C 0.00741(12) 0.17288(6) 0.51138(6) 0.0241(3) Uani 1 1 d .
C31 C -0.06055(12) 0.13600(7) 0.53306(6) 0.0263(3) Uani 1 1 d .
C32 C -0.07396(12) 0.08356(7) 0.51143(6) 0.0260(3) Uani 1 1 d .
C33 C -0.01800(12) 0.06894(6) 0.46849(6) 0.0242(3) Uani 1 1 d .
C34 C 0.04916(11) 0.10688(6) 0.44836(5) 0.0227(3) Uani 1 1 d .
C35 C 0.16069(12) 0.26316(6) 0.46792(6) 0.0235(3) Uani 1 1 d .
C36 C 0.20231(12) 0.26179(7) 0.51762(6) 0.0251(3) Uani 1 1 d .
C37 C 0.22434(12) 0.30923(7) 0.54661(6) 0.0271(3) Uani 1 1 d .
C38 C 0.20577(12) 0.36149(7) 0.52602(6) 0.0272(3) Uani 1 1 d .
C39 C 0.16612(13) 0.36572(7) 0.47687(6) 0.0284(3) Uani 1 1 d .
C40 C 0.14620(13) 0.31695(7) 0.44905(6) 0.0269(3) Uani 1 1 d .

loop_
_atom_site_aniso_label
_atom_site_aniso_U_11
_atom_site_aniso_U_22
_atom_site_aniso_U_33
_atom_site_aniso_U_23
_atom_site_aniso_U_13
_atom_site_aniso_U_12
Fe1 0.02657(12) 0.01719(11) 0.01602(10) -0.00200(7) -0.00283(8) 0.00145(8)
O1 0.0295(6) 0.0366(6) 0.0227(5) 0.0007(4) -0.0050(4) -0.0002(5)
O2 0.0331(6) 0.0359(6) 0.0325(6) 0.0010(5) -0.0075(5) 0.0030(5)
N1 0.0309(6) 0.0197(6) 0.0209(6) -0.0019(4) -0.0024(5) 0.0009(5)
N2 0.0235(6) 0.0213(6) 0.0208(5) -0.0016(5) -0.0018(5) 0.0000(5)
N3 0.0283(6) 0.0202(5) 0.0223(6) -0.0020(5) -0.0021(5) 0.0011(5)
N4 0.0300(6) 0.0225(6) 0.0188(5) -0.0002(5) -0.0021(5) 0.0010(5)
C1 0.0328(8) 0.0297(8) 0.0228(7) 0.0027(6) 0.0026(6) -0.0030(6)
C2 0.0405(9) 0.0244(7) 0.0276(8) 0.0050(6) -0.0002(7) -0.0060(6)
C3 0.0376(8) 0.0212(7) 0.0273(7) -0.0014(6) -0.0018(6) -0.0050(6)
C4 0.0324(8) 0.0222(7) 0.0193(6) -0.0060(5) -0.0008(6) -0.0003(6)
C5 0.0297(7) 0.0239(7) 0.0195(6) -0.0044(5) 0.0001(6) 0.0012(6)
C6 0.0258(7) 0.0262(7) 0.0198(6) 0.0013(5) -0.0033(5) 0.0007(6)
C7 0.0316(8) 0.0228(7) 0.0266(7) 0.0040(6) -0.0032(6) 0.0028(6)
C8 0.0300(8) 0.0228(7) 0.0271(7) 0.0001(6) -0.0013(6) 0.0058(6)
C9 0.0312(8) 0.0268(7) 0.0239(7) -0.0042(6) 0.0014(6) 0.0052(6)
C10 0.0330(8) 0.0288(7) 0.0196(6) -0.0049(6) 0.0007(6) 0.0036(6)
C11 0.0389(9) 0.0242(7) 0.0319(8) -0.0011(6) -0.0027(7) 0.0075(7)
C12 0.0254(7) 0.0309(8) 0.0312(8) 0.0008(6) -0.0003(6) -0.0028(6)
C13 0.0376(9) 0.0213(7) 0.0310(8) -0.0051(6) -0.0055(6) -0.0024(6)
C14 0.0379(9) 0.0284(7) 0.0195(7) 0.0026(6) -0.0037(6) 0.0029(6)
C15 0.0358(8) 0.0310(8) 0.0219(7) -0.0018(6) -0.0073(6) 0.0033(7)
C16 0.0316(8) 0.0202(6) 0.0247(7) -0.0007(5) -0.0070(6) -0.0007(6)
B1 0.0277(8) 0.0199(7) 0.0187(7) -0.0024(5) 0.0003(6) -0.0010(6)
F1 0.0402(5) 0.0418(6) 0.0270(5) -0.0036(4) 0.0046(4) -0.0126(4)
F2 0.0358(6) 0.0939(10) 0.0352(6) -0.0178(6) 0.0091(5) -0.0212(6)
F3 0.0255(5) 0.1061(12) 0.0610(8) -0.0390(8) -0.0071(5) 0.0136(6)
F4 0.0487(7) 0.0623(8) 0.0733(9) -0.0107(7) -0.0202(7) 0.0290(6)
F5 0.0409(6) 0.0347(5) 0.0452(6) 0.0048(4) -0.0075(5) 0.0095(4)
F6 0.0365(5) 0.0275(4) 0.0228(4) -0.0032(3) 0.0038(4) 0.0079(4)
F7 0.0375(5) 0.0309(5) 0.0351(5) 0.0049(4) -0.0016(4) 0.0127(4)
F8 0.0434(6) 0.0408(5) 0.0254(4) 0.0036(4) -0.0097(4) 0.0046(4)
F9 0.0413(5) 0.0447(6) 0.0196(4) -0.0094(4) -0.0014(4) 0.0025(4)
F10 0.0288(4) 0.0349(5) 0.0246(4) -0.0109(4) 0.0000(3) 0.0042(4)
F11 0.0378(5) 0.0248(4) 0.0265(4) -0.0071(3) 0.0064(4) 0.0018(4)
F12 0.0377(5) 0.0415(5) 0.0273(4) 0.0002(4) 0.0107(4) 0.0011(4)
F13 0.0350(5) 0.0363(5) 0.0321(5) 0.0104(4) 0.0003(4) -0.0079(4)
F14 0.0418(5) 0.0200(4) 0.0267(4) 0.0018(3) -0.0078(4) -0.0037(4)
F15 0.0369(5) 0.0213(4) 0.0239(4) -0.0048(3) 0.0037(4) 0.0007(4)
F16 0.0411(5) 0.0278(5) 0.0259(4) -0.0006(3) -0.0090(4) 0.0054(4)
F17 0.0449(6) 0.0420(5) 0.0238(4) -0.0077(4) -0.0129(4) 0.0036(4)
F18 0.0446(6) 0.0298(5) 0.0286(4) -0.0128(4) -0.0020(4) -0.0092(4)
F19 0.0679(7) 0.0198(4) 0.0311(5) -0.0007(4) -0.0089(5) -0.0075(4)
F20 0.0674(7) 0.0222(4) 0.0196(4) 0.0020(3) -0.0105(4) -0.0101(4)
C17 0.0260(7) 0.0314(8) 0.0228(7) -0.0107(6) -0.0016(6) -0.0013(6)
C18 0.0313(8) 0.0410(9) 0.0234(7) -0.0130(6) -0.0009(6) -0.0069(7)
C19 0.0291(8) 0.0655(13) 0.0277(8) -0.0218(8) 0.0013(7) -0.0110(9)
C20 0.0244(8) 0.0703(14) 0.0399(9) -0.0289(10) -0.0055(7) 0.0033(9)
C21 0.0357(10) 0.0520(11) 0.0450(10) -0.0199(9) -0.0148(8) 0.0136(9)
C22 0.0305(8) 0.0356(8) 0.0325(8) -0.0089(7) -0.0057(6) 0.0038(7)
C23 0.0275(7) 0.0171(6) 0.0193(6) -0.0007(5) 0.0007(5) -0.0034(5)
C24 0.0328(8) 0.0157(6) 0.0210(7) -0.0017(5) 0.0031(6) -0.0003(6)
C25 0.0301(8) 0.0171(6) 0.0284(7) 0.0034(5) -0.0005(6) 0.0016(6)
C26 0.0346(8) 0.0215(7) 0.0231(7) 0.0032(5) -0.0059(6) -0.0042(6)
C27 0.0359(8) 0.0230(7) 0.0188(6) -0.0039(5) 0.0006(6) -0.0042(6)
C28 0.0255(7) 0.0203(6) 0.0240(7) -0.0036(5) 0.0011(6) -0.0022(5)
C29 0.0259(7) 0.0196(6) 0.0201(6) 0.0011(5) -0.0015(5) 0.0027(5)
C30 0.0291(7) 0.0220(7) 0.0213(6) -0.0014(5) -0.0024(6) 0.0036(6)
C31 0.0276(7) 0.0318(8) 0.0194(6) 0.0030(6) 0.0011(6) 0.0049(6)
C32 0.0258(7) 0.0284(7) 0.0238(7) 0.0093(6) -0.0028(6) -0.0015(6)
C33 0.0310(8) 0.0185(6) 0.0231(6) 0.0023(5) -0.0086(6) 0.0008(6)
C34 0.0270(7) 0.0224(7) 0.0188(6) 0.0010(5) -0.0016(5) 0.0038(6)
C35 0.0290(7) 0.0220(7) 0.0195(6) -0.0037(5) 0.0019(5) -0.0028(6)
C36 0.0275(7) 0.0255(7) 0.0223(7) -0.0020(6) -0.0002(6) 0.0017(6)
C37 0.0274(7) 0.0345(8) 0.0195(7) -0.0070(6) -0.0019(6) -0.0008(6)
C38 0.0307(8) 0.0275(7) 0.0233(7) -0.0101(6) 0.0016(6) -0.0058(6)
C39 0.0398(9) 0.0221(7) 0.0233(7) -0.0011(6) 0.0006(6) -0.0052(6)
C40 0.0383(8) 0.0258(7) 0.0165(6) -0.0009(5) -0.0024(6) -0.0055(6)

loop_
_atom_type_symbol
_atom_type_description
_atom_type_scat_dispersion_real
_atom_type_scat_dispersion_imag
_atom_type_scat_source
C C 0.0181 0.0091 'International Tables Vol C Tables 4.2.6.8 and 6.1.1.4'
H H 0.0000 0.0000 'International Tables Vol C Tables 4.2.6.8 and 6.1.1.4'
B B 0.0090 0.0039 'International Tables Vol C Tables 4.2.6.8 and 6.1.1.4'
F F 0.0727 0.0534 'International Tables Vol C Tables 4.2.6.8 and 6.1.1.4'
Fe Fe -1.1336 3.1974 'International Tables Vol C Tables 4.2.6.8 and 6.1.1.4'
O O 0.0492 0.0322 'International Tables Vol C Tables 4.2.6.8 and 6.1.1.4'
N N 0.0311 0.0180 'International Tables Vol C Tables 4.2.6.8 and 6.1.1.4'

loop_
_geom_angle_atom_site_label_1
_geom_angle_atom_site_label_2
_geom_angle_atom_site_label_3
_geom_angle
O1 Fe1 N3 111.10(5)
O1 Fe1 N1 102.85(5)
N3 Fe1 N1 146.03(5)
O1 Fe1 N4 92.54(5)
N3 Fe1 N4 83.72(5)
N1 Fe1 N4 94.29(5)
O1 Fe1 N2 96.29(5)
N3 Fe1 N2 93.46(5)
N1 Fe1 N2 83.35(5)
N4 Fe1 N2 171.16(5)
C16 O1 Fe1 134.12(11)
C11 N1 C3 108.52(13)
C11 N1 C4 109.86(12)
C3 N1 C4 108.04(12)
C11 N1 Fe1 109.08(10)
C3 N1 Fe1 117.02(9)
C4 N1 Fe1 104.13(9)
C12 N2 C5 107.78(12)
C12 N2 C6 109.55(12)
C5 N2 C6 108.97(11)
C12 N2 Fe1 112.99(9)
C5 N2 Fe1 105.14(9)
C6 N2 Fe1 112.16(9)
C13 N3 C9 109.96(12)
C13 N3 C8 108.77(12)
C9 N3 C8 108.32(12)
C13 N3 Fe1 107.27(10)
C9 N3 Fe1 104.23(9)
C8 N3 Fe1 118.09(9)
C10 N4 C14 109.17(12)
C10 N4 C1 108.41(12)
C14 N4 C1 108.44(12)
C10 N4 Fe1 105.39(9)
C14 N4 Fe1 113.67(10)
C1 N4 Fe1 111.60(9)
N4 C1 C2 115.85(13)
N4 C1 H1A 108.3
C2 C1 H1A 108.3
N4 C1 H1B 108.3
C2 C1 H1B 108.3
H1A C1 H1B 107.4
C3 C2 C1 115.63(13)
C3 C2 H2A 108.4
C1 C2 H2A 108.4
C3 C2 H2B 108.4
C1 C2 H2B 108.4
H2A C2 H2B 107.4
N1 C3 C2 115.42(13)
N1 C3 H3A 108.4
C2 C3 H3A 108.4
N1 C3 H3B 108.4
C2 C3 H3B 108.4
H3A C3 H3B 107.5
N1 C4 C5 111.29(12)
N1 C4 H4A 109.4
C5 C4 H4A 109.4
N1 C4 H4B 109.4
C5 C4 H4B 109.4
H4A C4 H4B 108.0
N2 C5 C4 111.56(12)
N2 C5 H5A 109.3
C4 C5 H5A 109.3
N2 C5 H5B 109.3
C4 C5 H5B 109.3
H5A C5 H5B 108.0
N2 C6 C7 114.96(12)
N2 C6 H6A 108.5
C7 C6 H6A 108.5
N2 C6 H6B 108.5
C7 C6 H6B 108.5
H6A C6 H6B 107.5
C8 C7 C6 115.93(13)
C8 C7 H7A 108.3
C6 C7 H7A 108.3
C8 C7 H7B 108.3
C6 C7 H7B 108.3
H7A C7 H7B 107.4
N3 C8 C7 115.29(13)
N3 C8 H8A 108.5
C7 C8 H8A 108.5
N3 C8 H8B 108.5
C7 C8 H8B 108.5
H8A C8 H8B 107.5
N3 C9 C10 111.66(13)
N3 C9 H9A 109.3
C10 C9 H9A 109.3
N3 C9 H9B 109.3
C10 C9 H9B 109.3
H9A C9 H9B 107.9
N4 C10 C9 112.36(12)
N4 C10 H10A 109.1
C9 C10 H10A 109.1
N4 C10 H10B 109.1
C9 C10 H10B 109.1
H10A C10 H10B 107.9
N1 C11 H11A 109.5
N1 C11 H11B 109.5
H11A C11 H11B 109.5
N1 C11 H11C 109.5
H11A C11 H11C 109.5
H11B C11 H11C 109.5
N2 C12 H12A 109.5
N2 C12 H12B 109.5
H12A C12 H12B 109.5
N2 C12 H12C 109.5
H12A C12 H12C 109.5
H12B C12 H12C 109.5
N3 C13 H13A 109.5
N3 C13 H13B 109.5
H13A C13 H13B 109.5
N3 C13 H13C 109.5
H13A C13 H13C 109.5
H13B C13 H13C 109.5
N4 C14 C15 115.99(13)
N4 C14 H14A 108.3
C15 C14 H14A 108.3
N4 C14 H14B 108.3
C15 C14 H14B 108.3
H14A C14 H14B 107.4
C16 C15 C14 116.92(13)
C16 C15 H15A 108.1
C14 C15 H15A 108.1
C16 C15 H15B 108.1
C14 C15 H15B 108.1
H15A C15 H15B 107.3
O2 C16 O1 122.54(16)
O2 C16 C15 118.52(14)
O1 C16 C15 118.88(14)
C29 B1 C35 112.95(12)
C29 B1 C17 114.28(12)
C35 B1 C17 102.86(12)
C29 B1 C23 101.67(11)
C35 B1 C23 112.98(12)
C17 B1 C23 112.53(12)
C22 C17 C18 114.04(16)
C22 C17 B1 127.36(15)
C18 C17 B1 118.47(15)
F1 C18 C19 116.35(17)
F1 C18 C17 119.40(15)
C19 C18 C17 124.24(19)
F2 C19 C20 120.14(18)
F2 C19 C18 121.0(2)
C20 C19 C18 118.90(19)
F3 C20 C21 120.0(2)
F3 C20 C19 120.1(2)
C21 C20 C19 119.88(17)
F4 C21 C20 120.06(18)
F4 C21 C22 120.3(2)
C20 C21 C22 119.6(2)
F5 C22 C17 121.34(15)
F5 C22 C21 115.46(17)
C17 C22 C21 123.20(19)
C28 C23 C24 113.22(13)
C28 C23 B1 127.54(14)
C24 C23 B1 119.09(12)
F6 C24 C25 116.16(14)
F6 C24 C23 119.42(13)
C25 C24 C23 124.39(14)
F7 C25 C24 121.32(14)
F7 C25 C26 118.98(14)
C24 C25 C26 119.69(15)
F8 C26 C27 121.05(14)
F8 C26 C25 120.22(15)
C27 C26 C25 118.72(14)
F9 C27 C26 119.91(14)
F9 C27 C28 120.34(15)
C26 C27 C28 119.75(14)
F10 C28 C27 114.59(13)
F10 C28 C23 121.27(14)
C27 C28 C23 124.14(15)
C34 C29 C30 113.14(14)
C34 C29 B1 119.06(13)
C30 C29 B1 127.36(13)
F11 C30 C31 114.51(13)
F11 C30 C29 121.34(14)
C31 C30 C29 124.14(14)
F12 C31 C32 119.63(14)
F12 C31 C30 120.53(15)
C32 C31 C30 119.84(14)
F13 C32 C31 121.00(15)
F13 C32 C33 120.38(15)
C31 C32 C33 118.61(14)
F14 C33 C34 120.94(14)
F14 C33 C32 119.46(14)
C34 C33 C32 119.59(14)
F15 C34 C33 115.97(13)
F15 C34 C29 119.36(13)
C33 C34 C29 124.66(14)
C40 C35 C36 113.57(14)
C40 C35 B1 127.02(13)
C36 C35 B1 119.28(13)
F16 C36 C37 116.51(14)
F16 C36 C35 119.41(14)
C37 C36 C35 124.06(15)
F17 C37 C38 119.05(14)
F17 C37 C36 121.55(15)
C38 C37 C36 119.38(14)
F18 C38 C37 120.48(14)
F18 C38 C39 120.12(15)
C37 C38 C39 119.39(14)
F19 C39 C38 119.90(14)
F19 C39 C40 120.94(14)
C38 C39 C40 119.16(15)
F20 C40 C35 121.18(13)
F20 C40 C39 114.42(14)
C35 C40 C39 124.39(14)

loop_
_geom_bond_atom_site_label_1
_geom_bond_atom_site_label_2
_geom_bond_distance
Fe1 O1 1.9680(12)
Fe1 N3 2.1774(13)
Fe1 N1 2.1783(13)
Fe1 N4 2.2112(13)
Fe1 N2 2.2232(12)
O1 C16 1.289(2)
O2 C16 1.232(2)
N1 C11 1.484(2)
N1 C3 1.487(2)
N1 C4 1.4901(19)
N2 C12 1.481(2)
N2 C5 1.4905(18)
N2 C6 1.4955(19)
N3 C13 1.486(2)
N3 C9 1.490(2)
N3 C8 1.4920(19)
N4 C10 1.4904(19)
N4 C14 1.493(2)
N4 C1 1.494(2)
C1 C2 1.532(2)
C1 H1A 0.9900
C1 H1B 0.9900
C2 C3 1.527(2)
C2 H2A 0.9900
C2 H2B 0.9900
C3 H3A 0.9900
C3 H3B 0.9900
C4 C5 1.515(2)
C4 H4A 0.9900
C4 H4B 0.9900
C5 H5A 0.9900
C5 H5B 0.9900
C6 C7 1.529(2)
C6 H6A 0.9900
C6 H6B 0.9900
C7 C8 1.528(2)
C7 H7A 0.9900
C7 H7B 0.9900
C8 H8A 0.9900
C8 H8B 0.9900
C9 C10 1.516(2)
C9 H9A 0.9900
C9 H9B 0.9900
C10 H10A 0.9900
C10 H10B 0.9900
C11 H11A 0.9800
C11 H11B 0.9800
C11 H11C 0.9800
C12 H12A 0.9800
C12 H12B 0.9800
C12 H12C 0.9800
C13 H13A 0.9800
C13 H13B 0.9800
C13 H13C 0.9800
C14 C15 1.527(2)
C14 H14A 0.9900
C14 H14B 0.9900
C15 C16 1.521(2)
C15 H15A 0.9900
C15 H15B 0.9900
B1 C29 1.650(2)
B1 C35 1.652(2)
B1 C17 1.652(2)
B1 C23 1.660(2)
F1 C18 1.342(2)
F2 C19 1.341(3)
F3 C20 1.350(2)
F4 C21 1.342(3)
F5 C22 1.347(2)
F6 C24 1.3487(17)
F7 C25 1.3416(19)
F8 C26 1.3412(19)
F9 C27 1.3445(18)
F10 C28 1.3537(19)
F11 C30 1.3504(18)
F12 C31 1.3461(19)
F13 C32 1.3405(19)
F14 C33 1.3453(18)
F15 C34 1.3544(18)
F16 C36 1.3482(19)
F17 C37 1.3412(19)
F18 C38 1.3410(18)
F19 C39 1.3403(19)
F20 C40 1.3550(18)
C17 C22 1.388(3)
C17 C18 1.397(3)
C18 C19 1.384(3)
C19 C20 1.372(3)
C20 C21 1.371(4)
C21 C22 1.394(3)
C23 C28 1.392(2)
C23 C24 1.393(2)
C24 C25 1.379(2)
C25 C26 1.380(2)
C26 C27 1.374(2)
C27 C28 1.387(2)
C29 C34 1.391(2)
C29 C30 1.393(2)
C30 C31 1.384(2)
C31 C32 1.376(2)
C32 C33 1.381(2)
C33 C34 1.378(2)
C35 C40 1.381(2)
C35 C36 1.395(2)
C36 C37 1.384(2)
C37 C38 1.373(2)
C38 C39 1.375(2)
C39 C40 1.388(2)

loop_
_geom_torsion_atom_site_label_1
_geom_torsion_atom_site_label_2
_geom_torsion_atom_site_label_3
_geom_torsion_atom_site_label_4
_geom_torsion
N3 Fe1 O1 C16 80.95(15)
N1 Fe1 O1 C16 -98.28(15)
N4 Fe1 O1 C16 -3.30(15)
N2 Fe1 O1 C16 177.13(14)
O1 Fe1 N1 C11 2.54(11)
N3 Fe1 N1 C11 -176.18(10)
N4 Fe1 N1 C11 -91.05(10)
N2 Fe1 N1 C11 97.50(10)
O1 Fe1 N1 C3 126.16(11)
N3 Fe1 N1 C3 -52.56(15)
N4 Fe1 N1 C3 32.57(11)
N2 Fe1 N1 C3 -138.88(11)
O1 Fe1 N1 C4 -114.71(10)
N3 Fe1 N1 C4 66.57(13)
N4 Fe1 N1 C4 151.70(10)
N2 Fe1 N1 C4 -19.74(9)
O1 Fe1 N2 C12 -22.96(11)
N3 Fe1 N2 C12 88.73(10)
N1 Fe1 N2 C12 -125.23(11)
O1 Fe1 N2 C5 94.32(9)
N3 Fe1 N2 C5 -153.99(9)
N1 Fe1 N2 C5 -7.95(9)
O1 Fe1 N2 C6 -147.39(10)
N3 Fe1 N2 C6 -35.70(10)
N1 Fe1 N2 C6 110.34(10)
O1 Fe1 N3 C13 6.60(11)
N1 Fe1 N3 C13 -174.74(9)
N4 Fe1 N3 C13 96.90(10)
N2 Fe1 N3 C13 -91.51(10)
O1 Fe1 N3 C9 -109.99(9)
N1 Fe1 N3 C9 68.68(13)
N4 Fe1 N3 C9 -19.68(9)
N2 Fe1 N3 C9 151.91(9)
O1 Fe1 N3 C8 129.82(11)
N1 Fe1 N3 C8 -51.52(15)
N4 Fe1 N3 C8 -139.88(11)
N2 Fe1 N3 C8 31.71(11)
O1 Fe1 N4 C10 104.05(10)
N3 Fe1 N4 C10 -6.91(10)
N1 Fe1 N4 C10 -152.85(10)
O1 Fe1 N4 C14 -15.45(10)
N3 Fe1 N4 C14 -126.41(10)
N1 Fe1 N4 C14 87.64(10)
O1 Fe1 N4 C1 -138.48(10)
N3 Fe1 N4 C1 110.56(10)
N1 Fe1 N4 C1 -35.38(11)
C10 N4 C1 C2 173.90(13)
C14 N4 C1 C2 -67.69(16)
Fe1 N4 C1 C2 58.26(15)
N4 C1 C2 C3 -74.64(19)
C11 N1 C3 C2 74.41(17)
C4 N1 C3 C2 -166.52(13)
Fe1 N1 C3 C2 -49.50(17)
C1 C2 C3 N1 67.3(2)
C11 N1 C4 C5 -71.14(16)
C3 N1 C4 C5 170.65(12)
Fe1 N1 C4 C5 45.57(13)
C12 N2 C5 C4 155.90(13)
C6 N2 C5 C4 -85.30(15)
Fe1 N2 C5 C4 35.12(14)
N1 C4 C5 N2 -57.58(16)
C12 N2 C6 C7 -67.20(16)
C5 N2 C6 C7 175.11(12)
Fe1 N2 C6 C7 59.11(14)
N2 C6 C7 C8 -75.19(17)
C13 N3 C8 C7 74.31(16)
C9 N3 C8 C7 -166.21(13)
Fe1 N3 C8 C7 -48.16(16)
C6 C7 C8 N3 66.66(18)
C13 N3 C9 C10 -70.45(16)
C8 N3 C9 C10 170.81(12)
Fe1 N3 C9 C10 44.25(14)
C14 N4 C10 C9 155.73(13)
C1 N4 C10 C9 -86.32(15)
Fe1 N4 C10 C9 33.28(15)
N3 C9 C10 N4 -55.34(18)
C10 N4 C14 C15 -69.25(17)
C1 N4 C14 C15 172.83(13)
Fe1 N4 C14 C15 48.09(16)
N4 C14 C15 C16 -66.69(19)
Fe1 O1 C16 O2 173.12(11)
Fe1 O1 C16 C15 -9.6(2)
C14 C15 C16 O2 -138.66(15)
C14 C15 C16 O1 44.0(2)
C29 B1 C17 C22 -11.7(2)
C35 B1 C17 C22 111.10(16)
C23 B1 C17 C22 -127.01(16)
C29 B1 C17 C18 172.81(13)
C35 B1 C17 C18 -64.38(16)
C23 B1 C17 C18 57.51(17)
C22 C17 C18 F1 -179.32(13)
B1 C17 C18 F1 -3.3(2)
C22 C17 C18 C19 2.1(2)
B1 C17 C18 C19 178.19(14)
F1 C18 C19 F2 1.4(2)
C17 C18 C19 F2 179.97(14)
F1 C18 C19 C20 -177.94(14)
C17 C18 C19 C20 0.7(2)
F2 C19 C20 F3 -2.9(2)
C18 C19 C20 F3 176.43(15)
F2 C19 C20 C21 178.33(16)
C18 C19 C20 C21 -2.4(3)
F3 C20 C21 F4 2.3(3)
C19 C20 C21 F4 -178.90(16)
F3 C20 C21 C22 -177.63(16)
C19 C20 C21 C22 1.2(3)
C18 C17 C22 F5 177.17(14)
B1 C17 C22 F5 1.5(2)
C18 C17 C22 C21 -3.4(2)
B1 C17 C22 C21 -179.03(15)
F4 C21 C22 F5 1.4(2)
C20 C21 C22 F5 -178.63(16)
F4 C21 C22 C17 -178.05(16)
C20 C21 C22 C17 1.9(3)
C29 B1 C23 C28 -110.54(16)
C35 B1 C23 C28 128.12(15)
C17 B1 C23 C28 12.2(2)
C29 B1 C23 C24 64.67(15)
C35 B1 C23 C24 -56.67(17)
C17 B1 C23 C24 -172.62(13)
C28 C23 C24 F6 178.67(12)
B1 C23 C24 F6 2.80(19)
C28 C23 C24 C25 -3.3(2)
B1 C23 C24 C25 -179.16(13)
F6 C24 C25 F7 0.4(2)
C23 C24 C25 F7 -177.68(13)
F6 C24 C25 C26 179.76(13)
C23 C24 C25 C26 1.7(2)
F7 C25 C26 F8 -1.7(2)
C24 C25 C26 F8 178.95(13)
F7 C25 C26 C27 179.60(13)
C24 C25 C26 C27 0.2(2)
F8 C26 C27 F9 0.2(2)
C25 C26 C27 F9 178.88(14)
F8 C26 C27 C28 -178.90(14)
C25 C26 C27 C28 -0.2(2)
F9 C27 C28 F10 -1.2(2)
C26 C27 C28 F10 177.91(13)
F9 C27 C28 C23 179.17(14)
C26 C27 C28 C23 -1.8(2)
C24 C23 C28 F10 -176.31(13)
B1 C23 C28 F10 -0.9(2)
C24 C23 C28 C27 3.3(2)
B1 C23 C28 C27 178.78(14)
C35 B1 C29 C34 -175.53(13)
C17 B1 C29 C34 -58.38(18)
C23 B1 C29 C34 63.11(16)
C35 B1 C29 C30 12.6(2)
C17 B1 C29 C30 129.79(15)
C23 B1 C29 C30 -108.72(16)
C34 C29 C30 F11 -177.51(13)
B1 C29 C30 F11 -5.3(2)
C34 C29 C30 C31 1.3(2)
B1 C29 C30 C31 173.55(14)
F11 C30 C31 F12 -1.9(2)
C29 C30 C31 F12 179.23(14)
F11 C30 C31 C32 177.75(13)
C29 C30 C31 C32 -1.2(2)
F12 C31 C32 F13 1.1(2)
C30 C31 C32 F13 -178.50(14)
F12 C31 C32 C33 -179.88(13)
C30 C31 C32 C33 0.5(2)
F13 C32 C33 F14 -1.5(2)
C31 C32 C33 F14 179.51(13)
F13 C32 C33 C34 178.84(13)
C31 C32 C33 C34 -0.2(2)
F14 C33 C34 F15 1.4(2)
C32 C33 C34 F15 -178.95(13)
F14 C33 C34 C29 -179.23(13)
C32 C33 C34 C29 0.5(2)
C30 C29 C34 F15 178.42(12)
B1 C29 C34 F15 5.5(2)
C30 C29 C34 C33 -1.0(2)
B1 C29 C34 C33 -173.91(14)
C29 B1 C35 C40 -125.54(17)
C17 B1 C35 C40 110.76(17)
C23 B1 C35 C40 -10.8(2)
C29 B1 C35 C36 59.01(19)
C17 B1 C35 C36 -64.69(17)
C23 B1 C35 C36 173.73(13)
C40 C35 C36 F16 -179.58(14)
B1 C35 C36 F16 -3.5(2)
C40 C35 C36 C37 2.1(2)
B1 C35 C36 C37 178.16(14)
F16 C36 C37 F17 -0.4(2)
C35 C36 C37 F17 177.92(15)
F16 C36 C37 C38 -178.98(14)
C35 C36 C37 C38 -0.6(2)
F17 C37 C38 F18 0.9(2)
C36 C37 C38 F18 179.53(14)
F17 C37 C38 C39 -178.95(15)
C36 C37 C38 C39 -0.4(2)
F18 C38 C39 F19 0.5(2)
C37 C38 C39 F19 -179.62(15)
F18 C38 C39 C40 179.81(15)
C37 C38 C39 C40 -0.3(2)
C36 C35 C40 F20 176.62(15)
B1 C35 C40 F20 1.0(3)
C36 C35 C40 C39 -2.8(2)
B1 C35 C40 C39 -178.51(16)
F19 C39 C40 F20 1.9(2)
C38 C39 C40 F20 -177.44(15)
F19 C39 C40 C35 -178.63(16)
C38 C39 C40 C35 2.1(3)
